data_4327443
loop_
_publ_author_name
'William T. A. Harrison'
'Rachel M. Yeates'
'Mark L. F. Phillips'
'Tina M. Nenoff'

_publ_section_title
;
 New Framework Connectivity Patterns in Templated Networks: The Creatinine
 Zinc Phosphites C4N3OH7.ZnHPO3, C4N3OH7.Zn(H2O)HPO3, and
 (C4N3OH7)2.ZnHPO3.H2O
;
_journal_name_full 'Inorganic Chemistry'
_journal_page_first 1493
_journal_page_last 1498
_journal_paper_doi 10.1021/ic020593+
_journal_volume 42
_journal_year 2003
_chemical_formula_sum 'C4 H10 N3 O5 P Zn'
_chemical_formula_weight 276.49
_chemical_name_systematic
;
   ?
;
_space_group_IT_number 14
_symmetry_cell_setting monoclinic
_symmetry_space_group_name_Hall '-P 2ybc'
_symmetry_space_group_name_H-M 'P 1 21/c 1'
_atom_sites_solution_hydrogens geom
_atom_sites_solution_primary direct
_atom_sites_solution_secondary difmap
_audit_creation_method SHELXL-97
_cell_angle_alpha 90.00
_cell_angle_beta 107.5220(10)
_cell_angle_gamma 90.00
_cell_formula_units_Z 4
_cell_length_a 10.1198(7)
_cell_length_b 7.2996(5)
_cell_length_c 13.7421(9)
_cell_measurement_reflns_used 2203
_cell_measurement_temperature 298(2)
_cell_measurement_theta_max 29.39
_cell_measurement_theta_min 3.11
_cell_volume 968.03(11)
_computing_cell_refinement 'SAINT (Bruker, 1999)'
_computing_data_collection 'SMART (Bruker, 1999)'
_computing_data_reduction 'SAINT (Bruker, 1999)'
_computing_molecular_graphics 'ORTEP-3 (Farrugia, 1997)'
_computing_publication_material 'SHELXL-97 (Sheldrick, 1997)'
_computing_structure_refinement 'SHELXL-97 (Sheldrick, 1997)'
_computing_structure_solution 'SHELXS-97 (Sheldrick, 1997)'
_diffrn_ambient_temperature 298(2)
_diffrn_measured_fraction_theta_full 0.982
_diffrn_measured_fraction_theta_max 0.982
_diffrn_measurement_device_type 'Bruker SMART1000 CCD'
_diffrn_measurement_method 'omega scans'
_diffrn_radiation_monochromator graphite
_diffrn_radiation_source 'fine-focus sealed tube'
_diffrn_radiation_type MoK\a
_diffrn_radiation_wavelength 0.71073
_diffrn_reflns_av_R_equivalents 0.0350
_diffrn_reflns_av_sigmaI/netI 0.0494
_diffrn_reflns_limit_h_max 14
_diffrn_reflns_limit_h_min -14
_diffrn_reflns_limit_k_max 9
_diffrn_reflns_limit_k_min -9
_diffrn_reflns_limit_l_max 19
_diffrn_reflns_limit_l_min -6
_diffrn_reflns_number 6722
_diffrn_reflns_theta_full 30.00
_diffrn_reflns_theta_max 30.00
_diffrn_reflns_theta_min 2.11
_diffrn_standards_decay_% 0
_exptl_absorpt_coefficient_mu 2.704
_exptl_absorpt_correction_T_max 0.8127
_exptl_absorpt_correction_T_min 0.6872
_exptl_absorpt_correction_type multi-scan
_exptl_absorpt_process_details SADABS
_exptl_crystal_colour colourless
_exptl_crystal_density_diffrn 1.897
_exptl_crystal_description block
_exptl_crystal_F_000 560
_exptl_crystal_size_max 0.15
_exptl_crystal_size_mid 0.14
_exptl_crystal_size_min 0.08
_refine_diff_density_max 0.582
_refine_diff_density_min -0.434
_refine_diff_density_rms 0.088
_refine_ls_extinction_method none
_refine_ls_goodness_of_fit_ref 0.896
_refine_ls_hydrogen_treatment constr
_refine_ls_matrix_type full
_refine_ls_number_parameters 127
_refine_ls_number_reflns 2771
_refine_ls_number_restraints 0
_refine_ls_restrained_S_all 0.896
_refine_ls_R_factor_all 0.0499
_refine_ls_R_factor_gt 0.0318
_refine_ls_shift/su_max 0.001
_refine_ls_shift/su_mean 0.000
_refine_ls_structure_factor_coef Fsqd
_refine_ls_weighting_details 'calc w=1/[\s^2^(Fo^2^)+(0.0384P)^2^] where P=(Fo^2^+2Fc^2^)/3'
_refine_ls_weighting_scheme calc
_refine_ls_wR_factor_gt 0.0710
_refine_ls_wR_factor_ref 0.0758
_reflns_number_gt 2023
_reflns_number_total 2771
_reflns_threshold_expression I>2sigma(I)
_cod_data_source_file ic0205932B_2.cif
_cod_data_source_block mp673
_cod_original_sg_symbol_H-M 'P 21/c'
_cod_database_code 4327443

loop_
_symmetry_equiv_pos_as_xyz
'x, y, z'
'-x, y+1/2, -z+1/2'
'-x, -y, -z'
'x, -y-1/2, z-1/2'

loop_
_atom_site_label
_atom_site_type_symbol
_atom_site_fract_x
_atom_site_fract_y
_atom_site_fract_z
_atom_site_U_iso_or_equiv
_atom_site_adp_type
_atom_site_occupancy
_atom_site_symmetry_multiplicity
_atom_site_calc_flag
_atom_site_refinement_flags
Zn1 Zn 0.17554(3) 0.12397(4) 0.11371(2) 0.02454(9) Uani 1 1 d .
P1 P -0.04046(6) 0.27861(9) -0.09307(5) 0.02272(14) Uani 1 1 d .
H1 H -0.0918 0.3824 -0.0345 0.027 Uiso 1 1 calc R
O1 O -0.1443(2) 0.1276(3) -0.13412(16) 0.0418(5) Uani 1 1 d .
O2 O 0.09729(18) 0.2055(3) -0.02590(15) 0.0413(5) Uani 1 1 d .
O3 O -0.0210(2) 0.3998(2) -0.17584(15) 0.0356(4) Uani 1 1 d .
O4 O 0.1094(2) 0.2632(3) 0.21023(17) 0.0486(6) Uani 1 1 d .
H41 H 0.0632 0.2055 0.2527 0.058 Uiso 1 1 d R
H42 H 0.0812 0.3616 0.2023 0.058 Uiso 1 1 d R
N1 N 0.3777(2) 0.1621(3) 0.13218(16) 0.0261(5) Uani 1 1 d .
C1 C 0.4789(3) 0.1255(4) 0.22172(19) 0.0292(5) Uani 1 1 d .
O5 O 0.4580(2) 0.0847(3) 0.30209(14) 0.0434(5) Uani 1 1 d .
C2 C 0.6179(3) 0.1422(4) 0.2036(2) 0.0374(7) Uani 1 1 d .
H2A H 0.6748 0.2348 0.2473 0.045 Uiso 1 1 calc R
H2B H 0.6671 0.0263 0.2148 0.045 Uiso 1 1 calc R
N2 N 0.5796(2) 0.1960(3) 0.09736(18) 0.0339(5) Uani 1 1 d .
C3 C 0.6806(3) 0.2460(5) 0.0462(3) 0.0502(9) Uani 1 1 d .
H3A H 0.7723 0.2225 0.0907 0.075 Uiso 1 1 calc R
H3B H 0.6714 0.3738 0.0291 0.075 Uiso 1 1 calc R
H3C H 0.6650 0.1747 -0.0149 0.075 Uiso 1 1 calc R
C4 C 0.4416(3) 0.2084(4) 0.0615(2) 0.0273(5) Uani 1 1 d .
N3 N 0.3721(2) 0.2590(4) -0.03149(17) 0.0393(6) Uani 1 1 d .
H3D H 0.4156 0.2871 -0.0744 0.047 Uiso 1 1 calc R
H3E H 0.2831 0.2640 -0.0495 0.047 Uiso 1 1 calc R

loop_
_atom_site_aniso_label
_atom_site_aniso_U_11
_atom_site_aniso_U_22
_atom_site_aniso_U_33
_atom_site_aniso_U_23
_atom_site_aniso_U_13
_atom_site_aniso_U_12
Zn1 0.02259(13) 0.02385(16) 0.02701(15) 0.00165(13) 0.00724(11) -0.00039(12)
P1 0.0241(3) 0.0210(3) 0.0229(3) 0.0009(3) 0.0069(2) -0.0006(2)
O1 0.0373(10) 0.0238(10) 0.0522(12) 0.0063(10) -0.0047(9) -0.0067(8)
O2 0.0260(9) 0.0607(14) 0.0329(10) 0.0144(10) 0.0023(8) 0.0015(9)
O3 0.0504(11) 0.0244(10) 0.0398(11) 0.0083(9) 0.0252(9) 0.0063(9)
O4 0.0748(15) 0.0255(11) 0.0646(14) 0.0099(10) 0.0501(13) 0.0141(10)
N1 0.0225(9) 0.0307(13) 0.0238(10) 0.0006(9) 0.0052(8) -0.0025(8)
C1 0.0265(11) 0.0315(14) 0.0268(12) -0.0065(12) 0.0038(10) 0.0010(11)
O5 0.0460(11) 0.0595(15) 0.0228(9) 0.0001(9) 0.0077(9) 0.0048(10)
C2 0.0263(12) 0.0472(18) 0.0348(15) -0.0072(14) 0.0032(11) 0.0021(12)
N2 0.0233(10) 0.0452(15) 0.0353(12) -0.0043(11) 0.0119(9) -0.0037(10)
C3 0.0375(15) 0.056(2) 0.068(2) -0.0032(18) 0.0320(16) -0.0079(15)
C4 0.0261(11) 0.0285(14) 0.0289(13) -0.0047(11) 0.0108(10) -0.0039(10)
N3 0.0326(11) 0.0549(17) 0.0323(12) 0.0088(12) 0.0126(10) -0.0022(11)

loop_
_atom_type_symbol
_atom_type_description
_atom_type_scat_dispersion_real
_atom_type_scat_dispersion_imag
_atom_type_scat_source
Zn Zn 0.2839 1.4301 'International Tables Vol C Tables 4.2.6.8 and 6.1.1.4'
P P 0.1023 0.0942 'International Tables Vol C Tables 4.2.6.8 and 6.1.1.4'
O O 0.0106 0.0060 'International Tables Vol C Tables 4.2.6.8 and 6.1.1.4'
C C 0.0033 0.0016 'International Tables Vol C Tables 4.2.6.8 and 6.1.1.4'
N N 0.0061 0.0033 'International Tables Vol C Tables 4.2.6.8 and 6.1.1.4'
H H 0.0000 0.0000 'International Tables Vol C Tables 4.2.6.8 and 6.1.1.4'

loop_
_geom_angle_atom_site_label_1
_geom_angle_atom_site_label_2
_geom_angle_atom_site_label_3
_geom_angle
_geom_angle_site_symmetry_1
_geom_angle_site_symmetry_3
O1 Zn1 O2 114.02(9) 3 .
O1 Zn1 O4 107.35(10) 3 .
O2 Zn1 O4 113.19(9) . .
O1 Zn1 N1 108.93(9) 3 .
O2 Zn1 N1 100.38(8) . .
O4 Zn1 N1 112.93(9) . .
O3 P1 O1 112.51(12) . .
O3 P1 O2 111.22(11) . .
O1 P1 O2 112.25(12) . .
O3 P1 H1 106.8 . .
O1 P1 H1 106.8 . .
O2 P1 H1 106.8 . .
P1 O1 Zn1 141.16(12) . 3
P1 O2 Zn1 137.50(13) . .
Zn1 O4 H41 121.5 . .
Zn1 O4 H42 125.5 . .
H41 O4 H42 105.8 . .
C4 N1 C1 107.6(2) . .
C4 N1 Zn1 129.07(16) . .
C1 N1 Zn1 123.08(17) . .
O5 C1 N1 125.0(2) . .
O5 C1 C2 126.4(2) . .
N1 C1 C2 108.6(2) . .
N2 C2 C1 102.0(2) . .
N2 C2 H2A 111.4 . .
C1 C2 H2A 111.4 . .
N2 C2 H2B 111.4 . .
C1 C2 H2B 111.4 . .
H2A C2 H2B 109.2 . .
C4 N2 C2 108.9(2) . .
C4 N2 C3 127.9(3) . .
C2 N2 C3 122.9(2) . .
N2 C3 H3A 109.5 . .
N2 C3 H3B 109.5 . .
H3A C3 H3B 109.5 . .
N2 C3 H3C 109.5 . .
H3A C3 H3C 109.5 . .
H3B C3 H3C 109.5 . .
N3 C4 N2 124.9(2) . .
N3 C4 N1 122.2(2) . .
N2 C4 N1 112.8(2) . .
C4 N3 H3D 120.0 . .
C4 N3 H3E 120.0 . .
H3D N3 H3E 120.0 . .

loop_
_geom_bond_atom_site_label_1
_geom_bond_atom_site_label_2
_geom_bond_distance
_geom_bond_site_symmetry_2
Zn1 O1 1.8981(19) 3
Zn1 O2 1.9358(19) .
Zn1 O4 1.943(2) .
Zn1 N1 2.0034(19) .
P1 O3 1.5000(19) .
P1 O1 1.5106(19) .
P1 O2 1.5184(19) .
P1 H1 1.3200 .
O1 Zn1 1.8981(19) 3
O4 H41 0.9482 .
O4 H42 0.7683 .
N1 C4 1.363(3) .
N1 C1 1.369(3) .
C1 O5 1.222(3) .
C1 C2 1.506(4) .
C2 N2 1.448(4) .
C2 H2A 0.9700 .
C2 H2B 0.9700 .
N2 C4 1.337(3) .
N2 C3 1.450(3) .
C3 H3A 0.9600 .
C3 H3B 0.9600 .
C3 H3C 0.9600 .
C4 N3 1.312(3) .
N3 H3D 0.8600 .
N3 H3E 0.8600 .

loop_
_geom_hbond_atom_site_label_D
_geom_hbond_atom_site_label_H
_geom_hbond_atom_site_label_A
_geom_hbond_distance_DH
_geom_hbond_distance_HA
_geom_hbond_distance_DA
_geom_hbond_angle_DHA
_geom_hbond_site_symmetry_A
O4 H41 O3 0.95 1.67 2.617(3) 178.2 4_566
O4 H42 O3 0.77 1.85 2.612(3) 175.6 3_565
N3 H3D O5 0.86 2.09 2.913(3) 159.3 4_565
N3 H3E O2 0.86 2.05 2.832(3) 151.4 .
